data_7201911
loop_
_publ_author_name
'Laus, Gerhard'
'Bentivoglio, Gino'
'Kahlenberg, Volker'
'Griesser, Ulrich J.'
'Schottenberger, Herwig'
'Nauer, Gerhard'

_publ_section_title
;
 Syntheses, crystal structures, and polymorphism of quaternary
 pyrrolidinium chlorides
;
_journal_issue 6
_journal_name_full CrystEngComm
_journal_page_first 748
_journal_paper_doi 10.1039/b718917f
_journal_volume 10
_journal_year 2008
_chemical_formula_moiety 'C8 H14 N, Cl'
_chemical_formula_sum 'C8 H14 Cl N'
_chemical_formula_weight 159.65
_chemical_name_systematic
;
?
;
_space_group_IT_number 14
_symmetry_cell_setting monoclinic
_symmetry_space_group_name_Hall '-P 2yn'
_symmetry_space_group_name_H-M 'P 1 21/n 1'
_atom_sites_solution_hydrogens geom
_atom_sites_solution_primary direct
_atom_sites_solution_secondary difmap
_audit_creation_method SHELXL-97
_cell_angle_alpha 90.00
_cell_angle_beta 100.408(13)
_cell_angle_gamma 90.00
_cell_formula_units_Z 4
_cell_length_a 8.4849(14)
_cell_length_b 8.1271(16)
_cell_length_c 13.501(2)
_cell_measurement_reflns_used 1918
_cell_measurement_temperature 173(2)
_cell_measurement_theta_max 24.61
_cell_measurement_theta_min 2.64
_cell_volume 915.7(3)
_computing_structure_refinement 'SHELXL-97 (Sheldrick, 1997)'
_computing_structure_solution 'SIR2002 (Burla et al., 2003)'
_diffrn_ambient_temperature 173(2)
_diffrn_detector_area_resol_mean 6.67
_diffrn_measured_fraction_theta_full 0.942
_diffrn_measured_fraction_theta_max 0.942
_diffrn_measurement_device_type 'STOE IPDS 2'
_diffrn_measurement_method 'rotation method'
_diffrn_radiation_monochromator graphite
_diffrn_radiation_source 'fine-focus sealed tube'
_diffrn_radiation_type MoK\a
_diffrn_radiation_wavelength 0.71073
_diffrn_reflns_av_R_equivalents 0.0218
_diffrn_reflns_av_sigmaI/netI 0.0206
_diffrn_reflns_limit_h_max 9
_diffrn_reflns_limit_h_min -9
_diffrn_reflns_limit_k_max 9
_diffrn_reflns_limit_k_min -9
_diffrn_reflns_limit_l_max 15
_diffrn_reflns_limit_l_min -15
_diffrn_reflns_number 5415
_diffrn_reflns_theta_full 24.61
_diffrn_reflns_theta_max 24.61
_diffrn_reflns_theta_min 2.64
_exptl_absorpt_coefficient_mu 0.349
_exptl_absorpt_correction_type none
_exptl_crystal_colour colorless
_exptl_crystal_density_diffrn 1.158
_exptl_crystal_density_method 'not measured'
_exptl_crystal_description fragment
_exptl_crystal_F_000 344
_exptl_crystal_size_max 0.40
_exptl_crystal_size_mid 0.32
_exptl_crystal_size_min 0.30
_refine_diff_density_max 0.165
_refine_diff_density_min -0.147
_refine_diff_density_rms 0.033
_refine_ls_extinction_method none
_refine_ls_goodness_of_fit_ref 1.067
_refine_ls_hydrogen_treatment constr
_refine_ls_matrix_type full
_refine_ls_number_parameters 92
_refine_ls_number_reflns 1457
_refine_ls_number_restraints 0
_refine_ls_restrained_S_all 1.067
_refine_ls_R_factor_all 0.0308
_refine_ls_R_factor_gt 0.0274
_refine_ls_shift/su_max 0.000
_refine_ls_shift/su_mean 0.000
_refine_ls_structure_factor_coef Fsqd
_refine_ls_weighting_details 'calc w=1/[\s^2^(Fo^2^)+(0.0354P)^2^+0.2996P] where P=(Fo^2^+2Fc^2^)/3'
_refine_ls_weighting_scheme calc
_refine_ls_wR_factor_gt 0.0699
_refine_ls_wR_factor_ref 0.0713
_reflns_number_gt 1333
_reflns_number_total 1457
_reflns_threshold_expression >2sigma(I)
_cod_data_source_file b718917f.txt
_cod_data_source_block CCDC644230
_cod_original_sg_symbol_Hall -P2yn
_cod_original_sg_symbol_H-M P21/n
_cod_database_code 7201911

loop_
_symmetry_equiv_pos_as_xyz
'x, y, z'
'-x+1/2, y+1/2, -z+1/2'
'-x, -y, -z'
'x-1/2, -y-1/2, z-1/2'

loop_
_atom_site_label
_atom_site_type_symbol
_atom_site_fract_x
_atom_site_fract_y
_atom_site_fract_z
_atom_site_U_iso_or_equiv
_atom_site_adp_type
_atom_site_occupancy
_atom_site_symmetry_multiplicity
_atom_site_calc_flag
_atom_site_refinement_flags
_atom_site_disorder_assembly
_atom_site_disorder_group
Cl1 Cl 0.44073(4) 0.69729(4) 0.15955(3) 0.02870(14) Uani 1 1 d . . .
N1 N 0.48691(14) 0.22530(14) 0.26488(9) 0.0238(3) Uani 1 1 d . . .
C5 C 0.35914(17) 0.24850(19) 0.17212(12) 0.0289(3) Uani 1 1 d . . .
H5A H 0.3477 0.3662 0.1533 0.035 Uiso 1 1 calc R . .
H5B H 0.2544 0.2067 0.1838 0.035 Uiso 1 1 calc R . .
C4 C 0.4184(2) 0.1488(2) 0.08992(12) 0.0351(4) Uani 1 1 d . . .
H4A H 0.3976 0.2086 0.0250 0.042 Uiso 1 1 calc R . .
H4B H 0.3640 0.0406 0.0809 0.042 Uiso 1 1 calc R . .
C3 C 0.5998(2) 0.1267(2) 0.12694(13) 0.0354(4) Uani 1 1 d . . .
H3A H 0.6260 0.0097 0.1422 0.043 Uiso 1 1 calc R . .
H3B H 0.6608 0.1650 0.0754 0.043 Uiso 1 1 calc R . .
C2 C 0.63888(17) 0.23081(19) 0.22147(12) 0.0305(4) Uani 1 1 d . . .
H2A H 0.7302 0.1838 0.2692 0.037 Uiso 1 1 calc R . .
H2B H 0.6653 0.3451 0.2050 0.037 Uiso 1 1 calc R . .
C1 C 0.4818(2) 0.35774(19) 0.34087(12) 0.0331(4) Uani 1 1 d . . .
H1A H 0.4924 0.4653 0.3099 0.050 Uiso 1 1 calc R . .
H1B H 0.5700 0.3422 0.3978 0.050 Uiso 1 1 calc R . .
H1C H 0.3794 0.3527 0.3647 0.050 Uiso 1 1 calc R . .
C6 C 0.46329(16) 0.05928(17) 0.31069(11) 0.0255(3) Uani 1 1 d . . .
H6A H 0.3627 0.0608 0.3382 0.031 Uiso 1 1 calc R . .
H6B H 0.4525 -0.0259 0.2575 0.031 Uiso 1 1 calc R . .
C7 C 0.59655(18) 0.01611(18) 0.39104(13) 0.0288(3) Uani 1 1 d . . .
C8 C 0.7052(2) -0.0230(2) 0.45427(13) 0.0360(4) Uani 1 1 d . . .
H8 H 0.7926 -0.0544 0.5051 0.043 Uiso 1 1 calc R . .

loop_
_atom_site_aniso_label
_atom_site_aniso_U_11
_atom_site_aniso_U_22
_atom_site_aniso_U_33
_atom_site_aniso_U_23
_atom_site_aniso_U_13
_atom_site_aniso_U_12
Cl1 0.0273(2) 0.0246(2) 0.0338(2) -0.00234(14) 0.00457(15) -0.00358(13)
N1 0.0239(6) 0.0202(6) 0.0275(7) 0.0005(5) 0.0054(5) -0.0003(5)
C5 0.0274(8) 0.0260(7) 0.0313(9) 0.0031(6) -0.0001(6) 0.0018(6)
C4 0.0459(9) 0.0301(8) 0.0285(9) 0.0007(6) 0.0048(7) 0.0007(7)
C3 0.0429(9) 0.0285(8) 0.0394(10) 0.0021(7) 0.0195(7) 0.0004(7)
C2 0.0260(8) 0.0287(8) 0.0395(10) 0.0038(6) 0.0126(7) -0.0036(6)
C1 0.0409(9) 0.0250(8) 0.0335(10) -0.0054(6) 0.0072(7) 0.0003(7)
C6 0.0264(7) 0.0215(7) 0.0297(9) 0.0027(6) 0.0079(6) -0.0016(6)
C7 0.0339(8) 0.0246(8) 0.0304(9) 0.0009(6) 0.0124(7) 0.0033(6)
C8 0.0414(9) 0.0361(9) 0.0305(10) 0.0004(7) 0.0068(7) 0.0103(7)

loop_
_atom_type_symbol
_atom_type_description
_atom_type_scat_dispersion_real
_atom_type_scat_dispersion_imag
_atom_type_scat_source
C C 0.0033 0.0016 'International Tables Vol C Tables 4.2.6.8 and 6.1.1.4'
H H 0.0000 0.0000 'International Tables Vol C Tables 4.2.6.8 and 6.1.1.4'
N N 0.0061 0.0033 'International Tables Vol C Tables 4.2.6.8 and 6.1.1.4'
Cl Cl 0.1484 0.1585 'International Tables Vol C Tables 4.2.6.8 and 6.1.1.4'

loop_
_geom_angle_atom_site_label_1
_geom_angle_atom_site_label_2
_geom_angle_atom_site_label_3
_geom_angle
_geom_angle_site_symmetry_1
_geom_angle_site_symmetry_3
_geom_angle_publ_flag
C1 N1 C2 112.23(11) . . ?
C1 N1 C6 109.85(12) . . ?
C2 N1 C6 111.75(11) . . ?
C1 N1 C5 111.93(11) . . ?
C2 N1 C5 102.09(12) . . ?
C6 N1 C5 108.76(11) . . ?
N1 C5 C4 104.71(12) . . ?
N1 C5 H5A 110.8 . . ?
C4 C5 H5A 110.8 . . ?
N1 C5 H5B 110.8 . . ?
C4 C5 H5B 110.8 . . ?
H5A C5 H5B 108.9 . . ?
C5 C4 C3 105.45(13) . . ?
C5 C4 H4A 110.7 . . ?
C3 C4 H4A 110.7 . . ?
C5 C4 H4B 110.7 . . ?
C3 C4 H4B 110.7 . . ?
H4A C4 H4B 108.8 . . ?
C2 C3 C4 105.18(12) . . ?
C2 C3 H3A 110.7 . . ?
C4 C3 H3A 110.7 . . ?
C2 C3 H3B 110.7 . . ?
C4 C3 H3B 110.7 . . ?
H3A C3 H3B 108.8 . . ?
N1 C2 C3 103.74(12) . . ?
N1 C2 H2A 111.0 . . ?
C3 C2 H2A 111.0 . . ?
N1 C2 H2B 111.0 . . ?
C3 C2 H2B 111.0 . . ?
H2A C2 H2B 109.0 . . ?
N1 C1 H1A 109.5 . . ?
N1 C1 H1B 109.5 . . ?
H1A C1 H1B 109.5 . . ?
N1 C1 H1C 109.5 . . ?
H1A C1 H1C 109.5 . . ?
H1B C1 H1C 109.5 . . ?
C7 C6 N1 112.07(11) . . ?
C7 C6 H6A 109.2 . . ?
N1 C6 H6A 109.2 . . ?
C7 C6 H6B 109.2 . . ?
N1 C6 H6B 109.2 . . ?
H6A C6 H6B 107.9 . . ?
C8 C7 C6 177.93(17) . . ?
C7 C8 H8 180.0 . . ?

loop_
_geom_bond_atom_site_label_1
_geom_bond_atom_site_label_2
_geom_bond_distance
_geom_bond_site_symmetry_2
_geom_bond_publ_flag
N1 C1 1.4930(19) . ?
N1 C2 1.5104(19) . ?
N1 C6 1.5127(18) . ?
N1 C5 1.5128(19) . ?
C5 C4 1.531(2) . ?
C5 H5A 0.9900 . ?
C5 H5B 0.9900 . ?
C4 C3 1.540(2) . ?
C4 H4A 0.9900 . ?
C4 H4B 0.9900 . ?
C3 C2 1.517(2) . ?
C3 H3A 0.9900 . ?
C3 H3B 0.9900 . ?
C2 H2A 0.9900 . ?
C2 H2B 0.9900 . ?
C1 H1A 0.9800 . ?
C1 H1B 0.9800 . ?
C1 H1C 0.9800 . ?
C6 C7 1.461(2) . ?
C6 H6A 0.9900 . ?
C6 H6B 0.9900 . ?
C7 C8 1.181(2) . ?
C8 H8 0.9500 . ?

loop_
_cod_related_entry_id
_cod_related_entry_database
_cod_related_entry_code
1 ChemSpider 25934078
